data_1564475
loop_
_publ_author_name
'Yu, Ji-Ming'
'Cai, Ting'
'Ma, Zhong-Jie'
'Wang, Fei'
'Wang, Huan'
'Yu, Ji-Peng'
'Xiao, Lu-Lu'
'Cheng, Fang-Fang'
'Xiong, Wei-Wei'

_publ_section_title
;
 Using thiol-amine solvent mixture to prepare main group heterometallic
 chalcogenides
;
_journal_name_full 'Inorganica Chimica Acta'
_journal_page_first 119698
_journal_paper_doi 10.1016/j.ica.2020.119698
_journal_volume 509
_journal_year 2020
_chemical_formula_moiety 'In2.60 S2 Se6 Sn1.40'
_chemical_formula_sum 'In2.6 S2 Se6 Sn1.4'
_chemical_formula_weight 1002.58
_space_group_crystal_system tetragonal
_space_group_IT_number 137
_space_group_name_Hall '-P 4ac 2a'
_space_group_name_H-M_alt 'P 42/n m c :2'
_atom_sites_solution_hydrogens .
_cell_angle_alpha 90
_cell_angle_beta 90
_cell_angle_gamma 90
_cell_formula_units_Z 2
_cell_length_a 7.8752(3)
_cell_length_b 7.8752(3)
_cell_length_c 25.283(2)
_cell_measurement_reflns_used 870
_cell_measurement_temperature 293(2)
_cell_measurement_theta_max 23.7550
_cell_measurement_theta_min 3.5310
_cell_volume 1568.02(15)
_computing_cell_refinement 'CrysAlisPro 1.171.38.41 (Rigaku OD, 2015)'
_computing_data_collection 'CrysAlisPro 1.171.38.41 (Rigaku OD, 2015)'
_computing_data_reduction 'CrysAlisPro 1.171.38.41 (Rigaku OD, 2015)'
_computing_molecular_graphics 'DIAMOND. Version 3.0. Crystal Impact'
_computing_publication_material 'Bruker SHELXTL'
_computing_structure_refinement 'SHELXL-2016/6 (Sheldrick, 2016)'
_computing_structure_solution 'SHELXL-2016/6 (Sheldrick, 2016)'
_diffrn_ambient_temperature 293(2)
_diffrn_measured_fraction_theta_full 0.993
_diffrn_measured_fraction_theta_max 0.987
_diffrn_measurement_device_type 'Xcalibur, Eos, Gemini'
_diffrn_measurement_method '\w scans'
_diffrn_radiation_type MoK\a
_diffrn_radiation_wavelength 0.71073
_diffrn_reflns_av_R_equivalents 0.1113
_diffrn_reflns_av_unetI/netI 0.0669
_diffrn_reflns_Laue_measured_fraction_full 0.993
_diffrn_reflns_Laue_measured_fraction_max 0.987
_diffrn_reflns_limit_h_max 9
_diffrn_reflns_limit_h_min -9
_diffrn_reflns_limit_k_max 9
_diffrn_reflns_limit_k_min -9
_diffrn_reflns_limit_l_max 29
_diffrn_reflns_limit_l_min -32
_diffrn_reflns_number 7753
_diffrn_reflns_point_group_measured_fraction_full 0.993
_diffrn_reflns_point_group_measured_fraction_max 0.987
_diffrn_reflns_theta_full 25.242
_diffrn_reflns_theta_max 26.978
_diffrn_reflns_theta_min 3.659
_exptl_absorpt_coefficient_mu 10.066
_exptl_absorpt_correction_T_max 1.00000
_exptl_absorpt_correction_T_min 0.11480
_exptl_absorpt_correction_type multi-scan
_exptl_crystal_colour yellow
_exptl_crystal_density_diffrn 2.123
_exptl_crystal_description flake
_exptl_crystal_F_000 867
_exptl_crystal_size_max 0.15
_exptl_crystal_size_mid 0.12
_exptl_crystal_size_min 0.06
_refine_diff_density_max 0.752
_refine_diff_density_min -0.832
_refine_diff_density_rms 0.180
_refine_ls_extinction_coef .
_refine_ls_extinction_method none
_refine_ls_goodness_of_fit_ref 1.003
_refine_ls_hydrogen_treatment undef
_refine_ls_matrix_type full
_refine_ls_number_parameters 20
_refine_ls_number_reflns 973
_refine_ls_number_restraints 0
_refine_ls_restrained_S_all 1.003
_refine_ls_R_factor_all 0.1142
_refine_ls_R_factor_gt 0.0630
_refine_ls_shift/su_max 0.000
_refine_ls_shift/su_mean 0.000
_refine_ls_structure_factor_coef Fsqd
_refine_ls_weighting_details 'w=1/[\s^2^(Fo^2^)+(0.0838P)^2^] where P=(Fo^2^+2Fc^2^)/3'
_refine_ls_weighting_scheme calc
_refine_ls_wR_factor_gt 0.1705
_refine_ls_wR_factor_ref 0.1967
_reflns_Friedel_coverage 0.000
_reflns_Friedel_fraction_full .
_reflns_Friedel_fraction_max .
_reflns_number_gt 478
_reflns_number_total 973
_reflns_threshold_expression 'I > 2\s(I)'
_cod_data_source_file ICA_2020-509-119698.cif
_cod_data_source_block compound-1
_cod_original_cell_volume 1568.00(18)
_cod_original_sg_symbol_H-M 'P 42/n m c'
_cod_original_formula_sum 'In2.60 S2 Se6 Sn1.40'
_cod_database_code 1564475
_shelx_space_group_comment
;
The symmetry employed for this shelxl refinement is uniquely defined
by the following loop, which should always be used as a source of
symmetry information in preference to the above space-group names.
They are only intended as comments.
;

loop_
_space_group_symop_operation_xyz
'x, y, z'
'-x+1/2, -y+1/2, z'
'-y+1/2, x, z+1/2'
'y, -x+1/2, z+1/2'
'-x, y+1/2, -z'
'x+1/2, -y, -z'
'y+1/2, x+1/2, -z+1/2'
'-y, -x, -z+1/2'
'-x, -y, -z'
'x-1/2, y-1/2, -z'
'y-1/2, -x, -z-1/2'
'-y, x-1/2, -z-1/2'
'x, -y-1/2, z'
'-x-1/2, y, z'
'-y-1/2, -x-1/2, z-1/2'
'y, x, z-1/2'

loop_
_atom_site_label
_atom_site_type_symbol
_atom_site_fract_x
_atom_site_fract_y
_atom_site_fract_z
_atom_site_U_iso_or_equiv
_atom_site_adp_type
_atom_site_occupancy
_atom_site_site_symmetry_order
_atom_site_calc_flag
_atom_site_refinement_flags_posn
_atom_site_refinement_flags_adp
_atom_site_refinement_flags_occupancy
_atom_site_disorder_assembly
_atom_site_disorder_group
Sn1 Sn 0.49912(16) 0.750000 0.19518(4) 0.0633(5) Uani 0.35 2 d S T P A 1
In1 In 0.49912(16) 0.750000 0.19518(4) 0.0633(5) Uani 0.65 2 d S T P A 2
Se1 Se 0.750000 0.750000 0.13237(9) 0.0714(9) Uani 0.75 4 d S T P . .
S1 S 0.750000 0.750000 0.13237(9) 0.0714(9) Uani 0.25 4 d S T P . .
Se2 Se 0.5166(2) 0.4834(2) 0.250000 0.0898(8) Uani 0.75 2 d S T P . .
S2 S 0.5166(2) 0.4834(2) 0.250000 0.0898(8) Uani 0.25 2 d S T P . .
Se3 Se 0.250000 0.750000 0.13206(9) 0.0755(10) Uani 0.75 4 d S T P . .
S3 S 0.250000 0.750000 0.13206(9) 0.0755(10) Uani 0.25 4 d S T P . .

loop_
_atom_site_aniso_label
_atom_site_aniso_U_11
_atom_site_aniso_U_22
_atom_site_aniso_U_33
_atom_site_aniso_U_23
_atom_site_aniso_U_13
_atom_site_aniso_U_12
Sn1 0.0501(8) 0.0528(8) 0.0870(9) 0.000 0.0099(5) 0.000
In1 0.0501(8) 0.0528(8) 0.0870(9) 0.000 0.0099(5) 0.000
Se1 0.0442(17) 0.108(3) 0.0620(16) 0.000 0.000 0.000
S1 0.0442(17) 0.108(3) 0.0620(16) 0.000 0.000 0.000
Se2 0.0662(10) 0.0662(10) 0.1370(18) 0.0196(9) 0.0196(9) 0.0081(14)
S2 0.0662(10) 0.0662(10) 0.1370(18) 0.0196(9) 0.0196(9) 0.0081(14)
Se3 0.0506(19) 0.105(3) 0.0708(17) 0.000 0.000 0.000
S3 0.0506(19) 0.105(3) 0.0708(17) 0.000 0.000 0.000

loop_
_atom_type_symbol
_atom_type_description
_atom_type_scat_dispersion_real
_atom_type_scat_dispersion_imag
_atom_type_scat_source
C C 0.0033 0.0016 'International Tables Vol C Tables 4.2.6.8 and 6.1.1.4'
H H 0.0000 0.0000 'International Tables Vol C Tables 4.2.6.8 and 6.1.1.4'
N N 0.0061 0.0033 'International Tables Vol C Tables 4.2.6.8 and 6.1.1.4'
S S 0.1246 0.1234 'International Tables Vol C Tables 4.2.6.8 and 6.1.1.4'
Se Se -0.0929 2.2259 'International Tables Vol C Tables 4.2.6.8 and 6.1.1.4'
In In -0.7276 1.3100 'International Tables Vol C Tables 4.2.6.8 and 6.1.1.4'
Sn Sn -0.6537 1.4246 'International Tables Vol C Tables 4.2.6.8 and 6.1.1.4'

loop_
_geom_angle_atom_site_label_1
_geom_angle_atom_site_label_2
_geom_angle_atom_site_label_3
_geom_angle
_geom_angle_site_symmetry_1
_geom_angle_site_symmetry_3
Se2 Sn1 Se2 112.88(5) 12_666 .
Se2 Sn1 Se3 112.93(4) 12_666 .
Se2 Sn1 Se3 112.93(4) . .
Se2 Sn1 Se1 107.58(5) 12_666 .
Se2 Sn1 Se1 107.58(5) . .
Se3 Sn1 Se1 102.09(6) . .
Se2 In1 Se2 112.88(5) 12_666 .
Se2 In1 Se3 112.93(4) 12_666 .
Se2 In1 Se3 112.93(4) . .
Se2 In1 Se1 107.58(5) 12_666 .
Se2 In1 Se1 107.58(5) . .
Se3 In1 Se1 102.09(6) . .
Sn1 Se1 Sn1 102.42(9) 2_665 .
Sn1 Se2 Sn1 102.21(9) 11_566 .
Sn1 Se3 Sn1 101.75(10) . 2_565

loop_
_geom_bond_atom_site_label_1
_geom_bond_atom_site_label_2
_geom_bond_distance
_geom_bond_site_symmetry_2
Sn1 Se2 2.5196(15) 12_666
Sn1 Se2 2.5196(15) .
Sn1 Se3 2.5289(18) .
Sn1 Se1 2.5348(17) .
In1 Se2 2.5196(15) 12_666
In1 Se2 2.5196(15) .
In1 Se3 2.5289(18) .
In1 Se1 2.5348(17) .
